data_7209821
loop_
_publ_author_name
'Pettinari, Claudio'
'Marchetti, Fabio'
'Orbisaglia, Serena'
'Pettinari, Riccardo'
'Ngoune, Jean'
'G\'omez, Margarita'
'Santos, Carina'
'\'Alvarez, Eleuterio'

_publ_section_title
;
 Group 11 complexes with the bidentate di(1H-indazol-1-yl)methane and
 di(2H-indazol-2-yl)methane) ligands
;
_journal_issue 19
_journal_name_full CrystEngComm
_journal_page_first 3892
_journal_paper_doi 10.1039/c3ce40355f
_journal_volume 15
_journal_year 2013
_chemical_formula_moiety 'C51 H42 Cu N4 P2, C2 H6 O, N O3, C2 H3 N'
_chemical_formula_sum 'C55 H51 Cu N6 O4 P2'
_chemical_formula_weight 985.50
_chemical_name_systematic
;
?
;
_space_group_IT_number 14
_symmetry_cell_setting monoclinic
_symmetry_space_group_name_Hall '-P 2yn'
_symmetry_space_group_name_H-M 'P 1 21/n 1'
_atom_sites_solution_hydrogens geom
_atom_sites_solution_primary direct
_atom_sites_solution_secondary difmap
_audit_creation_method SHELXL-97
_cell_angle_alpha 90.00
_cell_angle_beta 110.7150(10)
_cell_angle_gamma 90.00
_cell_formula_units_Z 4
_cell_length_a 14.9116(6)
_cell_length_b 21.1567(9)
_cell_length_c 16.8197(6)
_cell_measurement_reflns_used 9956
_cell_measurement_temperature 173(2)
_cell_measurement_theta_max 24.15
_cell_measurement_theta_min 2.42
_cell_volume 4963.2(3)
_computing_cell_refinement 'APEX2 Software Suite (Bruker, 2007)'
_computing_data_collection 'APEX2 Software Suite (Bruker, 2007)'
_computing_data_reduction 'APEX2 Software Suite (Bruker, 2007)'
_computing_molecular_graphics 'SHELXTL (Sheldrick, 2008)'
_computing_publication_material 'SHELXTL and publCIF (Westrip, 2010)'
_computing_structure_refinement 'SHELXL97 (Sheldrick, 2008)'
_computing_structure_solution 'SIR2002 (Burla et al., 2003)'
_diffrn_ambient_temperature 173(2)
_diffrn_detector_area_resol_mean 8.26
_diffrn_measured_fraction_theta_full 0.990
_diffrn_measured_fraction_theta_max 0.990
_diffrn_measurement_device_type
;
Bruker-Nonius X8kappa APEX II CCD area detector
;
_diffrn_measurement_method 'phi and omega scans with narrow frames'
_diffrn_radiation_monochromator graphite
_diffrn_radiation_source 'fine-focus sealed tube'
_diffrn_radiation_type MoK\a
_diffrn_radiation_wavelength 0.71073
_diffrn_reflns_av_R_equivalents 0.0372
_diffrn_reflns_av_sigmaI/netI 0.0317
_diffrn_reflns_limit_h_max 16
_diffrn_reflns_limit_h_min -17
_diffrn_reflns_limit_k_max 25
_diffrn_reflns_limit_k_min -16
_diffrn_reflns_limit_l_max 20
_diffrn_reflns_limit_l_min -20
_diffrn_reflns_number 43638
_diffrn_reflns_theta_full 25.25
_diffrn_reflns_theta_max 25.25
_diffrn_reflns_theta_min 1.93
_diffrn_standards_decay_% 0
_exptl_absorpt_coefficient_mu 0.557
_exptl_absorpt_correction_T_max 0.8079
_exptl_absorpt_correction_T_min 0.7681
_exptl_absorpt_correction_type multi-scan
_exptl_absorpt_process_details
;
APEX2 Software Suite; Bruker 2005.
;
_exptl_crystal_colour colourless
_exptl_crystal_density_diffrn 1.319
_exptl_crystal_density_method 'not measured'
_exptl_crystal_description block
_exptl_crystal_F_000 2056
_exptl_crystal_size_max 0.50
_exptl_crystal_size_mid 0.48
_exptl_crystal_size_min 0.40
_refine_diff_density_max 0.859
_refine_diff_density_min -1.685
_refine_diff_density_rms 0.089
_refine_ls_extinction_method none
_refine_ls_goodness_of_fit_ref 1.088
_refine_ls_hydrogen_treatment constr
_refine_ls_matrix_type full
_refine_ls_number_parameters 643
_refine_ls_number_reflns 8913
_refine_ls_number_restraints 68
_refine_ls_restrained_S_all 1.207
_refine_ls_R_factor_all 0.0922
_refine_ls_R_factor_gt 0.0671
_refine_ls_shift/su_max 0.001
_refine_ls_shift/su_mean 0.000
_refine_ls_structure_factor_coef Fsqd
_refine_ls_weighting_details 'calc w=1/[\s^2^(Fo^2^)+(0.1332P)^2^+4.8868P] where P=(Fo^2^+2Fc^2^)/3'
_refine_ls_weighting_scheme calc
_refine_ls_wR_factor_gt 0.2002
_refine_ls_wR_factor_ref 0.2188
_reflns_number_gt 6604
_reflns_number_total 8913
_reflns_threshold_expression >2sigma(I)
_cod_data_source_file c3ce40355f.txt
_cod_data_source_block 3
_cod_depositor_comments
;
The following automatic conversions were performed:

'_symmetry_cell_setting' value 'Monoclinic' changed to 'monoclinic'
according to /home/saulius/struct/CIF-dictionaries/cif_core.dic
dictionary named 'cif_core.dic' version 2.4.2 from 2011-04-26.

Automatic conversion script
Id: cif_fix_values 1891 2012-01-12 08:04:46Z andrius 
;
_cod_original_sg_symbol_H-M 'P 21/n'
_cod_database_code 7209821

loop_
_symmetry_equiv_pos_as_xyz
'x, y, z'
'-x+1/2, y+1/2, -z+1/2'
'-x, -y, -z'
'x-1/2, -y-1/2, z-1/2'

loop_
_atom_site_label
_atom_site_type_symbol
_atom_site_fract_x
_atom_site_fract_y
_atom_site_fract_z
_atom_site_U_iso_or_equiv
_atom_site_adp_type
_atom_site_occupancy
_atom_site_symmetry_multiplicity
_atom_site_calc_flag
_atom_site_refinement_flags
_atom_site_disorder_assembly
_atom_site_disorder_group
Cu1 Cu 0.28953(4) 0.02785(3) 0.14774(3) 0.0355(2) Uani 1 1 d U . .
P1 P 0.19458(8) 0.11114(6) 0.09170(7) 0.0387(3) Uani 1 1 d U . .
P2 P 0.36388(8) 0.01115(6) 0.29061(7) 0.0363(3) Uani 1 1 d U . .
N1 N 0.2769(3) -0.09469(18) 0.0540(2) 0.0385(7) Uani 1 1 d U . .
N2 N 0.2346(3) -0.06142(17) 0.1013(2) 0.0380(8) Uani 1 1 d U . .
N3 N 0.4137(3) -0.03326(18) 0.0605(2) 0.0399(8) Uani 1 1 d U . .
N4 N 0.4109(3) 0.02048(18) 0.1061(3) 0.0412(8) Uani 1 1 d U . .
C1 C 0.1936(3) -0.1033(2) 0.1346(3) 0.0393(9) Uani 1 1 d U . .
H1 H 0.1589 -0.0931 0.1706 0.047 Uiso 1 1 calc R . .
C2 C 0.2072(3) -0.1650(2) 0.1110(3) 0.0384(8) Uani 1 1 d U . .
C3 C 0.1785(4) -0.2263(2) 0.1264(3) 0.0519(11) Uani 1 1 d U . .
H3 H 0.1410 -0.2322 0.1611 0.062 Uiso 1 1 calc R . .
C4 C 0.2062(4) -0.2757(3) 0.0903(4) 0.0597(12) Uani 1 1 d U . .
H4 H 0.1878 -0.3172 0.1001 0.072 Uiso 1 1 calc R . .
C5 C 0.2619(4) -0.2678(3) 0.0380(4) 0.0590(12) Uani 1 1 d U . .
H5 H 0.2793 -0.3042 0.0136 0.071 Uiso 1 1 calc R . .
C6 C 0.2916(4) -0.2097(2) 0.0216(3) 0.0505(10) Uani 1 1 d U . .
H6 H 0.3294 -0.2044 -0.0131 0.061 Uiso 1 1 calc R . .
C7 C 0.2625(3) -0.1583(2) 0.0594(3) 0.0389(8) Uani 1 1 d U . .
C8 C 0.5013(3) 0.0341(2) 0.1509(3) 0.0444(9) Uani 1 1 d U . .
H8 H 0.5208 0.0699 0.1870 0.053 Uiso 1 1 calc R . .
C9 C 0.5649(4) -0.0104(3) 0.1388(3) 0.0485(10) Uani 1 1 d U . .
C10 C 0.6651(4) -0.0201(3) 0.1729(4) 0.0633(12) Uani 1 1 d U . .
H10 H 0.7067 0.0087 0.2123 0.076 Uiso 1 1 calc R . .
C11 C 0.6991(5) -0.0730(4) 0.1464(4) 0.0754(14) Uani 1 1 d U . .
H11 H 0.7661 -0.0808 0.1688 0.090 Uiso 1 1 calc R . .
C12 C 0.6413(5) -0.1153(4) 0.0892(4) 0.0751(14) Uani 1 1 d U . .
H12 H 0.6697 -0.1514 0.0741 0.090 Uiso 1 1 calc R . .
C13 C 0.5424(4) -0.1071(3) 0.0523(4) 0.0614(12) Uani 1 1 d U . .
H13 H 0.5025 -0.1355 0.0113 0.074 Uiso 1 1 calc R . .
C14 C 0.5067(3) -0.0542(3) 0.0801(3) 0.0452(9) Uani 1 1 d U . .
C15 C 0.3254(3) -0.0608(2) 0.0059(3) 0.0430(9) Uani 1 1 d U . .
H15A H 0.3388 -0.0903 -0.0342 0.052 Uiso 1 1 calc R . .
H15B H 0.2828 -0.0271 -0.0278 0.052 Uiso 1 1 calc R . .
C16 C 0.1293(3) 0.1055(2) -0.0228(3) 0.0390(9) Uani 1 1 d U . .
C17 C 0.1181(4) 0.1564(2) -0.0781(3) 0.0470(10) Uani 1 1 d U . .
H17 H 0.1425 0.1969 -0.0567 0.056 Uiso 1 1 calc R . .
C18 C 0.0705(4) 0.1474(3) -0.1651(3) 0.0504(11) Uani 1 1 d U . .
H18 H 0.0641 0.1819 -0.2028 0.060 Uiso 1 1 calc R . .
C19 C 0.0330(4) 0.0898(3) -0.1972(3) 0.0484(10) Uani 1 1 d U . .
H19 H 0.0000 0.0846 -0.2565 0.058 Uiso 1 1 calc R . .
C20 C 0.0434(4) 0.0397(2) -0.1430(3) 0.0468(10) Uani 1 1 d U . .
H20 H 0.0177 -0.0004 -0.1649 0.056 Uiso 1 1 calc R . .
C21 C 0.0913(3) 0.0471(2) -0.0563(3) 0.0429(10) Uani 1 1 d U . .
H21 H 0.0982 0.0120 -0.0194 0.051 Uiso 1 1 calc R . .
C22 C 0.1008(3) 0.1264(3) 0.1354(3) 0.0488(10) Uani 1 1 d U . .
C23 C 0.1287(4) 0.1352(4) 0.2210(4) 0.0862(16) Uani 1 1 d U . .
H23 H 0.1950 0.1342 0.2546 0.103 Uiso 1 1 calc R . .
C24 C 0.0620(5) 0.1456(4) 0.2601(4) 0.0927(17) Uani 1 1 d U . .
H24 H 0.0829 0.1517 0.3199 0.111 Uiso 1 1 calc R . .
C25 C -0.0338(4) 0.1472(3) 0.2126(4) 0.0708(14) Uani 1 1 d U . .
H25 H -0.0799 0.1547 0.2388 0.085 Uiso 1 1 calc R . .
C26 C -0.0615(4) 0.1379(3) 0.1283(3) 0.0572(12) Uani 1 1 d U . .
H26 H -0.1279 0.1383 0.0950 0.069 Uiso 1 1 calc R . .
C27 C 0.0042(3) 0.1279(3) 0.0890(3) 0.0487(10) Uani 1 1 d U . .
H27 H -0.0175 0.1219 0.0292 0.058 Uiso 1 1 calc R . .
C28 C 0.2577(4) 0.1866(2) 0.1053(3) 0.0465(10) Uani 1 1 d U . .
C29 C 0.3522(4) 0.1868(2) 0.1076(3) 0.0502(10) Uani 1 1 d U . .
H29 H 0.3815 0.1482 0.1016 0.060 Uiso 1 1 calc R . .
C30 C 0.4037(5) 0.2424(3) 0.1184(4) 0.0627(12) Uani 1 1 d U . .
H30 H 0.4680 0.2417 0.1198 0.075 Uiso 1 1 calc R . .
C31 C 0.3624(5) 0.2981(3) 0.1271(4) 0.0691(14) Uani 1 1 d U . .
H31 H 0.3978 0.3363 0.1340 0.083 Uiso 1 1 calc R . .
C32 C 0.2688(5) 0.2993(3) 0.1261(5) 0.0767(15) Uani 1 1 d U . .
H32 H 0.2404 0.3383 0.1324 0.092 Uiso 1 1 calc R . .
C33 C 0.2167(4) 0.2433(3) 0.1157(4) 0.0651(13) Uani 1 1 d U . .
H33 H 0.1530 0.2440 0.1157 0.078 Uiso 1 1 calc R . .
C34 C 0.2952(4) 0.0220(3) 0.3606(3) 0.0532(11) Uani 1 1 d U . .
C35 C 0.3307(4) 0.0542(2) 0.4371(3) 0.0469(10) Uani 1 1 d U . .
H35 H 0.3937 0.0713 0.4552 0.056 Uiso 1 1 calc R . .
C36 C 0.2757(4) 0.0617(3) 0.4871(3) 0.0563(11) Uani 1 1 d U . .
H36 H 0.3013 0.0834 0.5398 0.068 Uiso 1 1 calc R . .
C37 C 0.1854(5) 0.0385(4) 0.4618(5) 0.0776(14) Uani 1 1 d U . .
H37 H 0.1468 0.0453 0.4955 0.093 Uiso 1 1 calc R . .
C38 C 0.1501(6) 0.0052(5) 0.3873(5) 0.0945(16) Uani 1 1 d U . .
H38 H 0.0882 -0.0134 0.3707 0.113 Uiso 1 1 calc R . .
C39 C 0.2047(5) -0.0014(4) 0.3363(5) 0.0850(15) Uani 1 1 d U . .
H39 H 0.1784 -0.0227 0.2833 0.102 Uiso 1 1 calc R . .
C40 C 0.4176(3) -0.0669(2) 0.3222(3) 0.0399(9) Uani 1 1 d U . .
C41 C 0.4475(4) -0.1011(2) 0.2650(3) 0.0477(10) Uani 1 1 d U . .
H41 H 0.4354 -0.0847 0.2096 0.057 Uiso 1 1 calc R . .
C42 C 0.4940(4) -0.1581(3) 0.2875(4) 0.0565(12) Uani 1 1 d U . .
H42 H 0.5158 -0.1801 0.2485 0.068 Uiso 1 1 calc R . .
C43 C 0.5092(4) -0.1832(3) 0.3676(4) 0.0593(12) Uani 1 1 d U . .
H43 H 0.5408 -0.2227 0.3836 0.071 Uiso 1 1 calc R . .
C44 C 0.4781(4) -0.1508(2) 0.4232(3) 0.0563(12) Uani 1 1 d U . .
H44 H 0.4880 -0.1681 0.4777 0.068 Uiso 1 1 calc R . .
C45 C 0.4326(4) -0.0933(2) 0.4015(3) 0.0484(10) Uani 1 1 d U . .
H45 H 0.4114 -0.0715 0.4411 0.058 Uiso 1 1 calc R . .
C46 C 0.4654(3) 0.0648(2) 0.3329(3) 0.0399(9) Uani 1 1 d U . .
C47 C 0.4493(4) 0.1289(2) 0.3159(3) 0.0467(10) Uani 1 1 d U . .
H47 H 0.3858 0.1438 0.2881 0.056 Uiso 1 1 calc R . .
C48 C 0.5253(4) 0.1714(3) 0.3391(4) 0.0553(12) Uani 1 1 d U . .
H48 H 0.5133 0.2151 0.3270 0.066 Uiso 1 1 calc R . .
C49 C 0.6172(4) 0.1507(3) 0.3791(4) 0.0591(12) Uani 1 1 d U . .
H49 H 0.6689 0.1799 0.3948 0.071 Uiso 1 1 calc R . .
C50 C 0.6344(4) 0.0872(3) 0.3965(4) 0.0577(12) Uani 1 1 d U . .
H50 H 0.6982 0.0728 0.4244 0.069 Uiso 1 1 calc R . .
C51 C 0.5591(4) 0.0440(2) 0.3736(3) 0.0479(11) Uani 1 1 d U . .
H51 H 0.5716 0.0004 0.3858 0.058 Uiso 1 1 calc R . .
O1 O 0.7183(7) 0.1280(5) 0.1871(6) 0.163(3) Uani 1 1 d U . .
O2 O 0.6162(7) 0.1865(6) 0.1262(6) 0.180(3) Uani 1 1 d U . .
O3 O 0.7218(9) 0.2174(5) 0.2410(7) 0.201(4) Uani 1 1 d U . .
N5 N 0.6854(11) 0.1763(8) 0.1843(9) 0.153(3) Uani 1 1 d U . .
O4A O 0.8382(11) 0.1429(9) 0.3545(10) 0.156(5) Uani 0.50 1 d PDU A 1
H4A H 0.7787 0.1277 0.3267 0.187 Uiso 0.50 1 d PR A 1
C52A C 0.8812(13) 0.1936(12) 0.4045(14) 0.145(5) Uani 0.50 1 d PDU A 1
H52A H 0.8583 0.2319 0.3693 0.174 Uiso 0.50 1 calc PR A 1
H52B H 0.8548 0.1956 0.4508 0.174 Uiso 0.50 1 calc PR A 1
C53A C 0.9742(11) 0.1993(11) 0.4404(11) 0.123(5) Uani 0.50 1 d PDU A 1
H53A H 0.9955 0.1791 0.4964 0.185 Uiso 0.50 1 calc PR A 1
H53B H 0.9913 0.2442 0.4468 0.185 Uiso 0.50 1 calc PR A 1
H53C H 1.0055 0.1789 0.4047 0.185 Uiso 0.50 1 calc PR A 1
O4B O 0.8658(13) 0.0566(9) 0.3422(10) 0.169(5) Uani 0.50 1 d PDU B 2
H4B H 0.8692 0.0210 0.3205 0.203 Uiso 0.50 1 d PR B 2
C52B C 0.9284(18) 0.0517(11) 0.4281(14) 0.162(6) Uani 0.50 1 d PDU B 2
H52C H 0.9945 0.0413 0.4320 0.194 Uiso 0.50 1 calc PR B 2
H52D H 0.9058 0.0193 0.4592 0.194 Uiso 0.50 1 calc PR B 2
C53B C 0.923(2) 0.1201(12) 0.4631(15) 0.172(7) Uani 0.50 1 d PDU B 2
H53D H 0.9550 0.1501 0.4380 0.258 Uiso 0.50 1 calc PR B 2
H53E H 0.9538 0.1203 0.5251 0.258 Uiso 0.50 1 calc PR B 2
H53F H 0.8552 0.1324 0.4480 0.258 Uiso 0.50 1 calc PR B 2
N6 N 0.0518(7) 0.0680(5) 0.6078(6) 0.151(3) Uani 1 1 d DU . .
C54 C 0.1055(10) 0.1226(7) 0.6167(9) 0.171(3) Uani 1 1 d DU . .
C55 C 0.2023(9) 0.1583(6) 0.6552(8) 0.153(3) Uani 1 1 d DU . .
H55A H 0.1939 0.1949 0.6876 0.229 Uiso 1 1 calc R . .
H55B H 0.2234 0.1727 0.6093 0.229 Uiso 1 1 calc R . .
H55C H 0.2506 0.1299 0.6929 0.229 Uiso 1 1 calc R . .

loop_
_atom_site_aniso_label
_atom_site_aniso_U_11
_atom_site_aniso_U_22
_atom_site_aniso_U_33
_atom_site_aniso_U_23
_atom_site_aniso_U_13
_atom_site_aniso_U_12
Cu1 0.0300(3) 0.0341(3) 0.0372(3) -0.0006(2) 0.0055(2) 0.0032(2)
P1 0.0326(6) 0.0359(6) 0.0389(6) -0.0033(5) 0.0021(5) 0.0077(5)
P2 0.0326(6) 0.0372(6) 0.0347(6) -0.0008(5) 0.0063(5) -0.0041(5)
N1 0.0395(17) 0.0364(16) 0.0400(17) -0.0038(14) 0.0145(14) -0.0032(14)
N2 0.0370(18) 0.0341(16) 0.0419(18) -0.0042(14) 0.0127(14) -0.0026(14)
N3 0.0384(16) 0.0413(18) 0.0441(18) 0.0034(14) 0.0196(14) -0.0014(14)
N4 0.0375(17) 0.0385(19) 0.0475(19) 0.0034(15) 0.0148(15) -0.0023(14)
C1 0.035(2) 0.0394(19) 0.044(2) -0.0024(17) 0.0139(16) -0.0046(17)
C2 0.0338(19) 0.0378(18) 0.0401(19) -0.0002(16) 0.0089(15) -0.0056(16)
C3 0.056(3) 0.043(2) 0.056(2) 0.0015(19) 0.019(2) -0.012(2)
C4 0.070(3) 0.039(2) 0.065(3) -0.001(2) 0.017(2) -0.011(2)
C5 0.065(3) 0.041(2) 0.067(3) -0.010(2) 0.018(2) -0.002(2)
C6 0.052(2) 0.043(2) 0.056(2) -0.0100(19) 0.0176(19) -0.0028(19)
C7 0.0371(19) 0.0361(17) 0.0398(19) -0.0036(15) 0.0089(15) -0.0039(16)
C8 0.0382(19) 0.048(2) 0.048(2) 0.0057(17) 0.0167(17) -0.0068(17)
C9 0.0383(18) 0.063(2) 0.049(2) 0.0139(18) 0.0218(17) 0.0015(17)
C10 0.042(2) 0.091(3) 0.062(3) 0.015(2) 0.025(2) 0.005(2)
C11 0.048(3) 0.105(4) 0.079(3) 0.016(3) 0.031(2) 0.023(2)
C12 0.062(3) 0.096(3) 0.081(3) 0.009(3) 0.041(2) 0.026(2)
C13 0.060(2) 0.073(3) 0.064(3) 0.007(2) 0.037(2) 0.014(2)
C14 0.0420(18) 0.055(2) 0.047(2) 0.0126(17) 0.0268(16) 0.0052(17)
C15 0.045(2) 0.043(2) 0.042(2) 0.0002(17) 0.0164(16) -0.0037(18)
C16 0.033(2) 0.037(2) 0.0412(18) -0.0025(15) 0.0049(16) 0.0107(16)
C17 0.049(2) 0.038(2) 0.047(2) 0.0019(17) 0.0086(19) 0.0122(19)
C18 0.051(2) 0.048(2) 0.047(2) 0.0053(19) 0.0112(19) 0.015(2)
C19 0.043(2) 0.053(2) 0.043(2) -0.0012(17) 0.0067(18) 0.0115(19)
C20 0.039(2) 0.046(2) 0.046(2) -0.0061(17) 0.0034(18) 0.0030(19)
C21 0.035(2) 0.042(2) 0.042(2) -0.0016(17) 0.0025(17) 0.0020(18)
C22 0.0340(19) 0.059(3) 0.045(2) -0.010(2) 0.0036(17) 0.0117(18)
C23 0.044(2) 0.150(4) 0.052(2) -0.026(3) 0.0027(19) 0.028(3)
C24 0.059(3) 0.156(4) 0.055(3) -0.025(3) 0.010(2) 0.027(3)
C25 0.046(2) 0.105(4) 0.059(2) -0.011(3) 0.016(2) 0.018(3)
C26 0.036(2) 0.074(3) 0.057(2) -0.007(2) 0.0092(19) 0.003(2)
C27 0.0348(19) 0.059(3) 0.045(2) -0.006(2) 0.0054(17) 0.001(2)
C28 0.043(2) 0.0389(19) 0.048(2) -0.0030(18) 0.0044(18) 0.0052(17)
C29 0.052(2) 0.040(2) 0.059(2) 0.004(2) 0.020(2) 0.0039(18)
C30 0.060(3) 0.049(2) 0.077(3) 0.005(2) 0.021(2) -0.003(2)
C31 0.066(3) 0.044(2) 0.082(3) -0.006(2) 0.008(3) -0.006(2)
C32 0.065(3) 0.045(2) 0.099(3) -0.019(3) 0.002(3) 0.004(2)
C33 0.047(2) 0.046(2) 0.085(3) -0.018(2) 0.003(2) 0.0042(19)
C34 0.054(2) 0.058(3) 0.052(2) -0.014(2) 0.025(2) -0.014(2)
C35 0.057(2) 0.040(2) 0.042(2) -0.0010(18) 0.0150(18) 0.004(2)
C36 0.072(3) 0.050(3) 0.049(2) -0.005(2) 0.024(2) 0.008(2)
C37 0.084(3) 0.088(3) 0.078(3) -0.021(3) 0.049(3) -0.012(3)
C38 0.079(3) 0.125(4) 0.096(3) -0.044(3) 0.052(3) -0.036(3)
C39 0.069(3) 0.115(4) 0.082(3) -0.048(3) 0.041(2) -0.036(3)
C40 0.039(2) 0.0346(19) 0.040(2) 0.0013(15) 0.0074(17) -0.0073(16)
C41 0.051(2) 0.043(2) 0.046(2) 0.0052(18) 0.0137(19) 0.0011(19)
C42 0.058(3) 0.045(2) 0.061(2) 0.005(2) 0.015(2) 0.009(2)
C43 0.061(3) 0.041(2) 0.062(3) 0.0097(19) 0.004(2) 0.000(2)
C44 0.068(3) 0.041(2) 0.047(2) 0.0077(18) 0.004(2) -0.014(2)
C45 0.056(2) 0.040(2) 0.041(2) 0.0010(17) 0.0074(19) -0.0130(19)
C46 0.0392(19) 0.0368(19) 0.038(2) 0.0028(17) 0.0071(16) -0.0058(16)
C47 0.047(2) 0.036(2) 0.051(2) 0.0031(18) 0.0096(19) -0.0007(17)
C48 0.059(2) 0.036(2) 0.066(3) 0.003(2) 0.015(2) -0.0077(18)
C49 0.052(2) 0.049(2) 0.068(3) 0.001(2) 0.012(2) -0.017(2)
C50 0.043(2) 0.052(2) 0.067(3) 0.006(2) 0.004(2) -0.0100(19)
C51 0.040(2) 0.042(2) 0.052(2) 0.0092(19) 0.0040(19) -0.0061(17)
O1 0.151(6) 0.183(6) 0.146(6) -0.020(5) 0.041(5) -0.034(5)
O2 0.135(5) 0.296(9) 0.146(6) 0.011(6) 0.095(4) 0.029(5)
O3 0.271(8) 0.169(6) 0.176(7) -0.015(5) 0.094(6) -0.076(6)
N5 0.157(5) 0.181(5) 0.135(5) -0.003(4) 0.070(4) -0.024(4)
O4A 0.126(8) 0.203(11) 0.145(9) -0.060(8) 0.055(7) -0.033(8)
C52A 0.120(8) 0.196(10) 0.136(9) -0.066(8) 0.065(8) -0.020(8)
C53A 0.110(8) 0.182(11) 0.117(9) -0.063(8) 0.087(7) -0.034(8)
O4B 0.152(10) 0.183(11) 0.159(9) 0.024(8) 0.037(8) -0.048(9)
C52B 0.152(10) 0.187(11) 0.147(10) 0.005(9) 0.055(8) -0.043(10)
C53B 0.168(12) 0.191(12) 0.164(11) 0.006(9) 0.069(10) -0.027(11)
N6 0.152(5) 0.198(5) 0.140(5) 0.002(4) 0.097(4) -0.027(4)
C54 0.170(4) 0.184(5) 0.166(4) 0.000(4) 0.067(4) -0.022(3)
C55 0.159(4) 0.164(5) 0.149(4) 0.007(4) 0.072(4) -0.015(3)

loop_
_atom_type_symbol
_atom_type_description
_atom_type_scat_dispersion_real
_atom_type_scat_dispersion_imag
_atom_type_scat_source
C C 0.0033 0.0016 'International Tables Vol C Tables 4.2.6.8 and 6.1.1.4'
H H 0.0000 0.0000 'International Tables Vol C Tables 4.2.6.8 and 6.1.1.4'
N N 0.0061 0.0033 'International Tables Vol C Tables 4.2.6.8 and 6.1.1.4'
O O 0.0106 0.0060 'International Tables Vol C Tables 4.2.6.8 and 6.1.1.4'
P P 0.1023 0.0942 'International Tables Vol C Tables 4.2.6.8 and 6.1.1.4'
Cu Cu 0.3201 1.2651 'International Tables Vol C Tables 4.2.6.8 and 6.1.1.4'

loop_
_geom_angle_atom_site_label_1
_geom_angle_atom_site_label_2
_geom_angle_atom_site_label_3
_geom_angle
N2 Cu1 N4 94.35(14)
N2 Cu1 P1 116.42(11)
N4 Cu1 P1 113.30(11)
N2 Cu1 P2 103.41(11)
N4 Cu1 P2 100.27(11)
P1 Cu1 P2 124.08(5)
C22 P1 C28 103.2(2)
C22 P1 C16 103.8(2)
C28 P1 C16 104.4(2)
C22 P1 Cu1 115.39(18)
C28 P1 Cu1 114.34(16)
C16 P1 Cu1 114.32(15)
C46 P2 C34 104.3(2)
C46 P2 C40 103.3(2)
C34 P2 C40 102.4(2)
C46 P2 Cu1 109.88(15)
C34 P2 Cu1 118.9(2)
C40 P2 Cu1 116.35(15)
C7 N1 N2 110.5(4)
C7 N1 C15 130.0(4)
N2 N1 C15 119.5(4)
C1 N2 N1 106.3(4)
C1 N2 Cu1 129.1(3)
N1 N2 Cu1 118.6(3)
C14 N3 N4 111.0(4)
C14 N3 C15 129.7(4)
N4 N3 C15 119.2(4)
C8 N4 N3 105.7(4)
C8 N4 Cu1 126.9(3)
N3 N4 Cu1 115.6(3)
N2 C1 C2 111.9(4)
N2 C1 H1 124.0
C2 C1 H1 124.0
C7 C2 C1 104.9(4)
C7 C2 C3 119.2(4)
C1 C2 C3 135.9(5)
C4 C3 C2 118.0(5)
C4 C3 H3 121.0
C2 C3 H3 121.0
C3 C4 C5 121.9(5)
C3 C4 H4 119.1
C5 C4 H4 119.1
C6 C5 C4 122.3(5)
C6 C5 H5 118.8
C4 C5 H5 118.8
C5 C6 C7 115.5(5)
C5 C6 H6 122.3
C7 C6 H6 122.3
N1 C7 C2 106.3(4)
N1 C7 C6 130.5(4)
C2 C7 C6 123.1(4)
N4 C8 C9 112.1(5)
N4 C8 H8 123.9
C9 C8 H8 123.9
C8 C9 C14 105.2(4)
C8 C9 C10 135.3(6)
C14 C9 C10 119.4(5)
C11 C10 C9 116.5(6)
C11 C10 H10 121.8
C9 C10 H10 121.8
C10 C11 C12 123.4(6)
C10 C11 H11 118.3
C12 C11 H11 118.3
C11 C12 C13 122.2(6)
C11 C12 H12 118.9
C13 C12 H12 118.9
C14 C13 C12 115.0(6)
C14 C13 H13 122.5
C12 C13 H13 122.5
N3 C14 C13 130.7(5)
N3 C14 C9 105.9(4)
C13 C14 C9 123.4(5)
N3 C15 N1 111.7(4)
N3 C15 H15A 109.3
N1 C15 H15A 109.3
N3 C15 H15B 109.3
N1 C15 H15B 109.3
H15A C15 H15B 107.9
C21 C16 C17 118.6(4)
C21 C16 P1 118.3(4)
C17 C16 P1 123.0(4)
C16 C17 C18 119.4(5)
C16 C17 H17 120.3
C18 C17 H17 120.3
C19 C18 C17 121.3(5)
C19 C18 H18 119.3
C17 C18 H18 119.3
C18 C19 C20 119.4(5)
C18 C19 H19 120.3
C20 C19 H19 120.3
C19 C20 C21 120.4(5)
C19 C20 H20 119.8
C21 C20 H20 119.8
C20 C21 C16 120.8(5)
C20 C21 H21 119.6
C16 C21 H21 119.6
C23 C22 C27 117.7(5)
C23 C22 P1 117.3(4)
C27 C22 P1 125.0(4)
C22 C23 C24 121.3(6)
C22 C23 H23 119.4
C24 C23 H23 119.4
C25 C24 C23 120.1(6)
C25 C24 H24 119.9
C23 C24 H24 119.9
C26 C25 C24 118.6(6)
C26 C25 H25 120.7
C24 C25 H25 120.7
C25 C26 C27 121.6(5)
C25 C26 H26 119.2
C27 C26 H26 119.2
C22 C27 C26 120.7(5)
C22 C27 H27 119.7
C26 C27 H27 119.7
C33 C28 C29 118.7(5)
C33 C28 P1 122.8(4)
C29 C28 P1 118.5(4)
C30 C29 C28 121.1(5)
C30 C29 H29 119.5
C28 C29 H29 119.5
C31 C30 C29 119.9(6)
C31 C30 H30 120.0
C29 C30 H30 120.0
C30 C31 C32 120.4(6)
C30 C31 H31 119.8
C32 C31 H31 119.8
C31 C32 C33 119.9(6)
C31 C32 H32 120.0
C33 C32 H32 120.0
C28 C33 C32 120.0(6)
C28 C33 H33 120.0
C32 C33 H33 120.0
C39 C34 C35 118.1(5)
C39 C34 P2 118.9(4)
C35 C34 P2 122.9(4)
C36 C35 C34 120.7(5)
C36 C35 H35 119.7
C34 C35 H35 119.7
C37 C36 C35 120.6(5)
C37 C36 H36 119.7
C35 C36 H36 119.7
C36 C37 C38 119.5(6)
C36 C37 H37 120.3
C38 C37 H37 120.3
C37 C38 C39 120.0(7)
C37 C38 H38 120.0
C39 C38 H38 120.0
C34 C39 C38 121.1(6)
C34 C39 H39 119.4
C38 C39 H39 119.4
C45 C40 C41 118.1(5)
C45 C40 P2 123.1(4)
C41 C40 P2 118.7(3)
C42 C41 C40 121.2(5)
C42 C41 H41 119.4
C40 C41 H41 119.4
C41 C42 C43 119.6(5)
C41 C42 H42 120.2
C43 C42 H42 120.2
C44 C43 C42 119.5(5)
C44 C43 H43 120.3
C42 C43 H43 120.3
C43 C44 C45 121.2(5)
C43 C44 H44 119.4
C45 C44 H44 119.4
C44 C45 C40 120.4(5)
C44 C45 H45 119.8
C40 C45 H45 119.8
C47 C46 C51 118.7(4)
C47 C46 P2 117.9(4)
C51 C46 P2 123.0(4)
C46 C47 C48 120.6(5)
C46 C47 H47 119.7
C48 C47 H47 119.7
C49 C48 C47 120.4(5)
C49 C48 H48 119.8
C47 C48 H48 119.8
C48 C49 C50 119.8(5)
C48 C49 H49 120.1
C50 C49 H49 120.1
C49 C50 C51 120.6(5)
C49 C50 H50 119.7
C51 C50 H50 119.7
C46 C51 C50 120.0(5)
C46 C51 H51 120.0
C50 C51 H51 120.0
O1 N5 O2 116.5(17)
O1 N5 O3 121.9(17)
O2 N5 O3 121.6(18)
C52A O4A H4A 139.1
C53A C52A O4A 123.0(18)
C53A C52A H52A 106.6
O4A C52A H52A 106.6
C53A C52A H52B 106.6
O4A C52A H52B 106.6
H52A C52A H52B 106.5
C52B O4B H4B 104.9
O4B C52B C53B 102.1(16)
O4B C52B H52C 111.4
C53B C52B H52C 111.4
O4B C52B H52D 111.4
C53B C52B H52D 111.4
H52C C52B H52D 109.2
C52B C53B H53D 109.5
C52B C53B H53E 109.5
H53D C53B H53E 109.5
C52B C53B H53F 109.5
H53D C53B H53F 109.5
H53E C53B H53F 109.5
N6 C54 C55 150.2(14)
C54 C55 H55A 109.5
C54 C55 H55B 109.5
H55A C55 H55B 109.5
C54 C55 H55C 109.5
H55A C55 H55C 109.5
H55B C55 H55C 109.5

loop_
_geom_bond_atom_site_label_1
_geom_bond_atom_site_label_2
_geom_bond_distance
Cu1 N2 2.096(4)
Cu1 N4 2.165(4)
Cu1 P1 2.2481(12)
Cu1 P2 2.2899(12)
P1 C22 1.825(5)
P1 C28 1.826(5)
P1 C16 1.828(5)
P2 C46 1.824(5)
P2 C34 1.827(5)
P2 C40 1.829(5)
N1 C7 1.370(6)
N1 N2 1.372(5)
N1 C15 1.450(6)
N2 C1 1.309(6)
N3 C14 1.380(6)
N3 N4 1.381(5)
N3 C15 1.437(6)
N4 C8 1.322(6)
C1 C2 1.400(6)
C1 H1 0.9500
C2 C7 1.400(6)
C2 C3 1.416(7)
C3 C4 1.346(8)
C3 H3 0.9500
C4 C5 1.417(8)
C4 H4 0.9500
C5 C6 1.369(8)
C5 H5 0.9500
C6 C7 1.404(7)
C6 H6 0.9500
C8 C9 1.402(7)
C8 H8 0.9500
C9 C14 1.408(8)
C9 C10 1.414(8)
C10 C11 1.366(9)
C10 H10 0.9500
C11 C12 1.372(10)
C11 H11 0.9500
C12 C13 1.394(9)
C12 H12 0.9500
C13 C14 1.388(8)
C13 H13 0.9500
C15 H15A 0.9900
C15 H15B 0.9900
C16 C21 1.392(7)
C16 C17 1.394(7)
C17 C18 1.396(7)
C17 H17 0.9500
C18 C19 1.370(8)
C18 H18 0.9500
C19 C20 1.371(7)
C19 H19 0.9500
C20 C21 1.386(7)
C20 H20 0.9500
C21 H21 0.9500
C22 C23 1.362(8)
C22 C27 1.374(7)
C23 C24 1.391(9)
C23 H23 0.9500
C24 C25 1.368(9)
C24 H24 0.9500
C25 C26 1.343(8)
C25 H25 0.9500
C26 C27 1.379(7)
C26 H26 0.9500
C27 H27 0.9500
C28 C33 1.385(7)
C28 C29 1.396(7)
C29 C30 1.380(8)
C29 H29 0.9500
C30 C31 1.362(9)
C30 H30 0.9500
C31 C32 1.390(9)
C31 H31 0.9500
C32 C33 1.394(9)
C32 H32 0.9500
C33 H33 0.9500
C34 C39 1.358(8)
C34 C35 1.386(7)
C35 C36 1.377(7)
C35 H35 0.9500
C36 C37 1.352(9)
C36 H36 0.9500
C37 C38 1.371(10)
C37 H37 0.9500
C38 C39 1.384(9)
C38 H38 0.9500
C39 H39 0.9500
C40 C45 1.389(7)
C40 C41 1.396(7)
C41 C42 1.377(7)
C41 H41 0.9500
C42 C43 1.392(8)
C42 H42 0.9500
C43 C44 1.366(8)
C43 H43 0.9500
C44 C45 1.378(7)
C44 H44 0.9500
C45 H45 0.9500
C46 C47 1.389(7)
C46 C51 1.392(7)
C47 C48 1.389(7)
C47 H47 0.9500
C48 C49 1.368(8)
C48 H48 0.9500
C49 C50 1.379(8)
C49 H49 0.9500
C50 C51 1.392(7)
C50 H50 0.9500
C51 H51 0.9500
O1 N5 1.128(15)
O2 N5 1.163(14)
O3 N5 1.262(15)
O4A C52A 1.373(17)
O4A H4A 0.9031
C52A C53A 1.308(17)
C52A H52A 0.9900
C52A H52B 0.9900
C53A H53A 0.9800
C53A H53B 0.9800
C53A H53C 0.9800
O4B C52B 1.419(18)
O4B H4B 0.8455
C52B C53B 1.577(19)
C52B H52C 0.9900
C52B H52D 0.9900
C53B H53D 0.9800
C53B H53E 0.9800
C53B H53F 0.9800
N6 C54 1.383(13)
C54 C55 1.553(14)
C55 H55A 0.9800
C55 H55B 0.9800
C55 H55C 0.9800

loop_
_geom_hbond_atom_site_label_D
_geom_hbond_atom_site_label_H
_geom_hbond_atom_site_label_A
_geom_hbond_distance_DH
_geom_hbond_distance_HA
_geom_hbond_distance_DA
_geom_hbond_angle_DHA
_geom_hbond_site_symmetry_A
O4A H4A O1 0.90 2.20 2.768(18) 120.7 .
O4A H4A N5 0.90 2.52 3.04(2) 117.3 .
O4B H4B N6 0.85 2.32 2.90(2) 126.4 3_656

loop_
_geom_torsion_atom_site_label_1
_geom_torsion_atom_site_label_2
_geom_torsion_atom_site_label_3
_geom_torsion_atom_site_label_4
_geom_torsion
N2 Cu1 P1 C22 80.4(2)
N4 Cu1 P1 C22 -171.8(2)
P2 Cu1 P1 C22 -50.07(19)
N2 Cu1 P1 C28 -160.1(2)
N4 Cu1 P1 C28 -52.2(2)
P2 Cu1 P1 C28 69.5(2)
N2 Cu1 P1 C16 -39.8(2)
N4 Cu1 P1 C16 68.0(2)
P2 Cu1 P1 C16 -170.29(17)
N2 Cu1 P2 C46 149.5(2)
N4 Cu1 P2 C46 52.5(2)
P1 Cu1 P2 C46 -74.95(18)
N2 Cu1 P2 C34 -90.5(2)
N4 Cu1 P2 C34 172.5(2)
P1 Cu1 P2 C34 45.0(2)
N2 Cu1 P2 C40 32.6(2)
N4 Cu1 P2 C40 -64.4(2)
P1 Cu1 P2 C40 168.12(17)
C7 N1 N2 C1 -0.8(5)
C15 N1 N2 C1 177.5(4)
C7 N1 N2 Cu1 154.4(3)
C15 N1 N2 Cu1 -27.2(5)
N4 Cu1 N2 C1 142.2(4)
P1 Cu1 N2 C1 -99.1(4)
P2 Cu1 N2 C1 40.6(4)
N4 Cu1 N2 N1 -6.6(3)
P1 Cu1 N2 N1 112.1(3)
P2 Cu1 N2 N1 -108.3(3)
C14 N3 N4 C8 2.4(5)
C15 N3 N4 C8 179.0(4)
C14 N3 N4 Cu1 -143.3(3)
C15 N3 N4 Cu1 33.3(5)
N2 Cu1 N4 C8 -133.4(4)
P1 Cu1 N4 C8 105.3(4)
P2 Cu1 N4 C8 -28.9(4)
N2 Cu1 N4 N3 3.9(3)
P1 Cu1 N4 N3 -117.3(3)
P2 Cu1 N4 N3 108.4(3)
N1 N2 C1 C2 0.1(5)
Cu1 N2 C1 C2 -151.7(3)
N2 C1 C2 C7 0.6(5)
N2 C1 C2 C3 -178.6(5)
C7 C2 C3 C4 0.0(7)
C1 C2 C3 C4 179.2(5)
C2 C3 C4 C5 -0.2(8)
C3 C4 C5 C6 0.5(9)
C4 C5 C6 C7 -0.5(8)
N2 N1 C7 C2 1.2(5)
C15 N1 C7 C2 -176.9(4)
N2 N1 C7 C6 179.4(5)
C15 N1 C7 C6 1.3(8)
C1 C2 C7 N1 -1.1(5)
C3 C2 C7 N1 178.3(4)
C1 C2 C7 C6 -179.5(4)
C3 C2 C7 C6 -0.1(7)
C5 C6 C7 N1 -177.7(5)
C5 C6 C7 C2 0.3(7)
N3 N4 C8 C9 -2.1(5)
Cu1 N4 C8 C9 138.5(4)
N4 C8 C9 C14 1.0(6)
N4 C8 C9 C10 -176.4(6)
C8 C9 C10 C11 176.5(6)
C14 C9 C10 C11 -0.7(8)
C9 C10 C11 C12 0.6(10)
C10 C11 C12 C13 0.8(11)
C11 C12 C13 C14 -2.1(9)
N4 N3 C14 C13 177.3(5)
C15 N3 C14 C13 1.1(8)
N4 N3 C14 C9 -1.8(5)
C15 N3 C14 C9 -178.0(4)
C12 C13 C14 N3 -176.9(5)
C12 C13 C14 C9 2.1(8)
C8 C9 C14 N3 0.5(5)
C10 C9 C14 N3 178.4(4)
C8 C9 C14 C13 -178.6(5)
C10 C9 C14 C13 -0.7(8)
C14 N3 C15 N1 100.4(5)
N4 N3 C15 N1 -75.5(5)
C7 N1 C15 N3 -110.4(5)
N2 N1 C15 N3 71.6(5)
C22 P1 C16 C21 -86.5(4)
C28 P1 C16 C21 165.7(4)
Cu1 P1 C16 C21 40.0(4)
C22 P1 C16 C17 95.2(4)
C28 P1 C16 C17 -12.6(5)
Cu1 P1 C16 C17 -138.3(4)
C21 C16 C17 C18 -0.9(7)
P1 C16 C17 C18 177.4(4)
C16 C17 C18 C19 1.3(8)
C17 C18 C19 C20 -1.0(8)
C18 C19 C20 C21 0.2(8)
C19 C20 C21 C16 0.1(8)
C17 C16 C21 C20 0.2(7)
P1 C16 C21 C20 -178.2(4)
C28 P1 C22 C23 -69.1(6)
C16 P1 C22 C23 -177.8(6)
Cu1 P1 C22 C23 56.4(6)
C28 P1 C22 C27 112.9(5)
C16 P1 C22 C27 4.3(6)
Cu1 P1 C22 C27 -121.6(5)
C27 C22 C23 C24 -0.3(12)
P1 C22 C23 C24 -178.5(7)
C22 C23 C24 C25 0.0(14)
C23 C24 C25 C26 0.6(13)
C24 C25 C26 C27 -0.9(11)
C23 C22 C27 C26 0.0(9)
P1 C22 C27 C26 178.0(5)
C25 C26 C27 C22 0.6(10)
C22 P1 C28 C33 -21.0(5)
C16 P1 C28 C33 87.2(5)
Cu1 P1 C28 C33 -147.1(4)
C22 P1 C28 C29 157.3(4)
C16 P1 C28 C29 -94.5(4)
Cu1 P1 C28 C29 31.2(5)
C33 C28 C29 C30 -1.1(8)
P1 C28 C29 C30 -179.5(4)
C28 C29 C30 C31 0.0(9)
C29 C30 C31 C32 0.7(10)
C30 C31 C32 C33 -0.3(11)
C29 C28 C33 C32 1.5(9)
P1 C28 C33 C32 179.8(5)
C31 C32 C33 C28 -0.8(10)
C46 P2 C34 C39 166.5(6)
C40 P2 C34 C39 -86.0(6)
Cu1 P2 C34 C39 43.7(7)
C46 P2 C34 C35 -12.3(6)
C40 P2 C34 C35 95.1(5)
Cu1 P2 C34 C35 -135.1(4)
C39 C34 C35 C36 0.5(9)
P2 C34 C35 C36 179.3(4)
C34 C35 C36 C37 -1.0(9)
C35 C36 C37 C38 2.6(11)
C36 C37 C38 C39 -3.7(14)
C35 C34 C39 C38 -1.6(13)
P2 C34 C39 C38 179.5(7)
C37 C38 C39 C34 3.3(15)
C46 P2 C40 C45 84.4(4)
C34 P2 C40 C45 -23.8(5)
Cu1 P2 C40 C45 -155.1(4)
C46 P2 C40 C41 -93.8(4)
C34 P2 C40 C41 158.0(4)
Cu1 P2 C40 C41 26.7(4)
C45 C40 C41 C42 -2.7(7)
P2 C40 C41 C42 175.6(4)
C40 C41 C42 C43 2.0(8)
C41 C42 C43 C44 -0.5(8)
C42 C43 C44 C45 -0.5(8)
C43 C44 C45 C40 -0.2(8)
C41 C40 C45 C44 1.7(7)
P2 C40 C45 C44 -176.5(4)
C34 P2 C46 C47 -76.4(4)
C40 P2 C46 C47 176.9(4)
Cu1 P2 C46 C47 52.1(4)
C34 P2 C46 C51 110.3(5)
C40 P2 C46 C51 3.6(5)
Cu1 P2 C46 C51 -121.2(4)
C51 C46 C47 C48 0.0(8)
P2 C46 C47 C48 -173.6(4)
C46 C47 C48 C49 0.0(8)
C47 C48 C49 C50 0.0(9)
C48 C49 C50 C51 0.1(9)
C47 C46 C51 C50 0.1(8)
P2 C46 C51 C50 173.4(4)
C49 C50 C51 C46 -0.1(9)
